data_7032277
loop_
_publ_author_name
'Arnold, Polly L.'
'Bell, Nicola L.'
'Marr, Isobel H.'
'She, Siyi'
'Hamilton, Jonathan'
'Fraser, Craig'
'Wang, Kai'

_publ_section_title
;
 Protonolysis and thermolysis reactions of functionalised NHC-carbene
 boranes and borates.
;
_journal_issue 41
_journal_name_full 'Dalton transactions (Cambridge, England : 2003)'
_journal_page_first 15419
_journal_page_last 15428
_journal_paper_doi 10.1039/c4dt01464b
_journal_volume 43
_journal_year 2014
_chemical_formula_sum 'C30 H39 B N2 O'
_chemical_formula_weight 454.44
_chemical_name_systematic
;
 ?
;
_space_group_IT_number 2
_symmetry_cell_setting triclinic
_symmetry_space_group_name_Hall '-P 1'
_symmetry_space_group_name_H-M 'P -1'
_atom_sites_solution_hydrogens geom
_atom_sites_solution_primary direct
_atom_sites_solution_secondary difmap
_audit_creation_method SHELXL-97
_cell_angle_alpha 81.502(3)
_cell_angle_beta 84.547(4)
_cell_angle_gamma 68.047(4)
_cell_formula_units_Z 2
_cell_length_a 8.1720(4)
_cell_length_b 8.6088(3)
_cell_length_c 20.0510(8)
_cell_measurement_reflns_used 7177
_cell_measurement_temperature 153(2)
_cell_measurement_theta_max 29.1350
_cell_measurement_theta_min 3.4850
_cell_volume 1292.75(10)
_computing_cell_refinement
;
CrysAlisPro, Agilent Technologies,
Version 1.171.36.24 (release 03-12-2012 CrysAlis171 .NET)
(compiled Dec  3 2012,18:21:49)
;
_computing_data_collection
;
CrysAlisPro, Agilent Technologies,
Version 1.171.36.24 (release 03-12-2012 CrysAlis171 .NET)
(compiled Dec  3 2012,18:21:49)
;
_computing_data_reduction
;
CrysAlisPro, Agilent Technologies,
Version 1.171.36.24 (release 03-12-2012 CrysAlis171 .NET)
(compiled Dec  3 2012,18:21:49)
;
_computing_molecular_graphics MERCURY
_computing_publication_material POVRAY
_computing_structure_refinement 'SHELXL-97 (Sheldrick, 2008)'
_computing_structure_solution SIR-92
_diffrn_ambient_temperature 153(2)
_diffrn_detector_area_resol_mean 8.0521
_diffrn_measured_fraction_theta_full 0.998
_diffrn_measured_fraction_theta_max 0.998
_diffrn_measurement_device_type 'Xcalibur, Eos'
_diffrn_measurement_method '\w scans'
_diffrn_radiation_monochromator graphite
_diffrn_radiation_source 'fine-focus sealed tube'
_diffrn_radiation_type MoK\a
_diffrn_radiation_wavelength 0.71073
_diffrn_reflns_av_R_equivalents 0.0326
_diffrn_reflns_av_sigmaI/netI 0.0329
_diffrn_reflns_limit_h_max 9
_diffrn_reflns_limit_h_min -9
_diffrn_reflns_limit_k_max 10
_diffrn_reflns_limit_k_min -10
_diffrn_reflns_limit_l_max 24
_diffrn_reflns_limit_l_min -24
_diffrn_reflns_number 20429
_diffrn_reflns_theta_full 25.35
_diffrn_reflns_theta_max 25.35
_diffrn_reflns_theta_min 2.99
_exptl_absorpt_coefficient_mu 0.069
_exptl_absorpt_correction_T_max 1
_exptl_absorpt_correction_T_min 0.87789
_exptl_absorpt_correction_type multi-scan
_exptl_absorpt_process_details sadabs
_exptl_crystal_colour colorless
_exptl_crystal_density_diffrn 1.167
_exptl_crystal_density_method 'not measured'
_exptl_crystal_description block
_exptl_crystal_F_000 492
_exptl_crystal_size_max 0.7199
_exptl_crystal_size_mid 0.4830
_exptl_crystal_size_min 0.1416
_refine_diff_density_max 1.281
_refine_diff_density_min -0.420
_refine_diff_density_rms 0.070
_refine_ls_extinction_method none
_refine_ls_goodness_of_fit_ref 0.986
_refine_ls_hydrogen_treatment constr
_refine_ls_matrix_type full
_refine_ls_number_parameters 313
_refine_ls_number_reflns 4734
_refine_ls_number_restraints 2
_refine_ls_restrained_S_all 0.986
_refine_ls_R_factor_all 0.1111
_refine_ls_R_factor_gt 0.0892
_refine_ls_shift/su_max 0.000
_refine_ls_shift/su_mean 0.000
_refine_ls_structure_factor_coef Fsqd
_refine_ls_weighting_details 'calc w=1/[\s^2^(Fo^2^)+(0.1516P)^2^+2.2263P] where P=(Fo^2^+2Fc^2^)/3'
_refine_ls_weighting_scheme calc
_refine_ls_wR_factor_gt 0.2534
_refine_ls_wR_factor_ref 0.2740
_reflns_number_gt 3576
_reflns_number_total 4734
_reflns_threshold_expression >2\s(I)
_cod_data_source_file c4dt01464b2.cif
_cod_data_source_block LnsatBEt3
_cod_depositor_comments 'Adding full bibliography for 7032270--7032277.cif.'
_cod_original_cell_volume 1292.75(9)
_cod_database_code 7032277

loop_
_symmetry_equiv_pos_as_xyz
'x, y, z'
'-x, -y, -z'

loop_
_atom_site_label
_atom_site_type_symbol
_atom_site_fract_x
_atom_site_fract_y
_atom_site_fract_z
_atom_site_U_iso_or_equiv
_atom_site_adp_type
_atom_site_occupancy
_atom_site_symmetry_multiplicity
_atom_site_calc_flag
_atom_site_refinement_flags
C1 C 0.0165(4) 0.0748(4) 0.76618(14) 0.0237(6) Uani 1 1 d .
C2 C -0.1421(5) 0.3665(4) 0.75349(17) 0.0366(8) Uani 1 1 d .
H2A H -0.1322 0.4436 0.7836 0.044 Uiso 1 1 calc R
H2B H -0.2581 0.4177 0.7324 0.044 Uiso 1 1 calc R
C3 C 0.0071(5) 0.3282(4) 0.70066(18) 0.0400(8) Uani 1 1 d .
H3A H -0.0378 0.3648 0.6546 0.048 Uiso 1 1 calc R
H3B H 0.0905 0.3833 0.7068 0.048 Uiso 1 1 calc R
C4 C 0.2451(5) 0.0585(4) 0.67290(16) 0.0347(8) Uani 1 1 d .
H4A H 0.3096 -0.0536 0.6975 0.042 Uiso 1 1 calc R
H4B H 0.3240 0.1236 0.6671 0.042 Uiso 1 1 calc R
C5 C 0.2040(6) 0.0351(5) 0.60441(19) 0.0448(9) Uani 1 1 d .
C6 C 0.3216(7) -0.1265(6) 0.5069(2) 0.0625(13) Uani 1 1 d .
H6 H 0.2083 -0.0709 0.4886 0.075 Uiso 1 1 calc R
C7 C 0.3561(7) -0.0887(5) 0.56592(18) 0.0535(12) Uani 1 1 d .
C8 C 0.5277(6) -0.1662(5) 0.5926(2) 0.0574(11) Uani 1 1 d D
H8 H 0.5507 -0.1347 0.6332 0.069 Uiso 1 1 calc R
C9 C 0.6612(7) -0.2870(6) 0.5598(2) 0.0630(12) Uani 1 1 d .
H9 H 0.7758 -0.3391 0.5773 0.076 Uiso 1 1 calc RD
C10 C 0.6230(7) -0.3292(6) 0.5015(2) 0.0593(12) Uani 1 1 d D
C11 C 0.4638(6) -0.2570(5) 0.47072(18) 0.0447(9) Uani 1 1 d D
C12 C 0.4252(8) -0.3001(6) 0.4128(2) 0.0662(13) Uani 1 1 d .
H12 H 0.3124 -0.2444 0.3940 0.079 Uiso 1 1 calc RD
C13 C 0.5543(8) -0.4256(6) 0.3829(2) 0.0672(14) Uani 1 1 d D
H13 H 0.5324 -0.4574 0.3423 0.081 Uiso 1 1 calc R
C14 C 0.7229(7) -0.5101(5) 0.4125(2) 0.0620(13) Uani 1 1 d .
H14 H 0.8095 -0.5983 0.3909 0.074 Uiso 1 1 calc R
C15 C 0.7636(7) -0.4702(6) 0.4690(3) 0.0736(16) Uani 1 1 d .
H15 H 0.8760 -0.5281 0.4878 0.088 Uiso 1 1 calc R
C16 C 0.2939(4) -0.1696(4) 0.81983(17) 0.0336(7) Uani 1 1 d .
H16A H 0.3253 -0.0694 0.8040 0.040 Uiso 1 1 calc R
H16B H 0.2871 -0.1815 0.8698 0.040 Uiso 1 1 calc R
C17 C 0.4459(5) -0.3250(5) 0.7978(2) 0.0515(10) Uani 1 1 d .
H17A H 0.4199 -0.4267 0.8142 0.077 Uiso 1 1 calc R
H17B H 0.5557 -0.3337 0.8167 0.077 Uiso 1 1 calc R
H17C H 0.4591 -0.3138 0.7484 0.077 Uiso 1 1 calc R
C18 C 0.0921(5) -0.2323(4) 0.73048(17) 0.0357(8) Uani 1 1 d .
H18A H 0.1702 -0.2066 0.6932 0.043 Uiso 1 1 calc R
H18B H 0.1431 -0.3550 0.7455 0.043 Uiso 1 1 calc R
C19 C -0.0883(6) -0.1916(5) 0.7030(2) 0.0520(10) Uani 1 1 d .
H19A H -0.1699 -0.2080 0.7400 0.078 Uiso 1 1 calc R
H19B H -0.0779 -0.2665 0.6692 0.078 Uiso 1 1 calc R
H19C H -0.1335 -0.0740 0.6822 0.078 Uiso 1 1 calc R
C20 C -0.0264(5) -0.1791(4) 0.85773(17) 0.0348(8) Uani 1 1 d .
H20A H -0.0292 -0.1143 0.8950 0.042 Uiso 1 1 calc R
H20B H -0.1491 -0.1458 0.8438 0.042 Uiso 1 1 calc R
C21 C 0.0445(6) -0.3678(4) 0.8835(2) 0.0510(10) Uani 1 1 d .
H21A H 0.0374 -0.4321 0.8481 0.077 Uiso 1 1 calc R
H21B H -0.0263 -0.3894 0.9235 0.077 Uiso 1 1 calc R
H21C H 0.1679 -0.4027 0.8953 0.077 Uiso 1 1 calc R
C22 C -0.2307(4) 0.1976(3) 0.85064(15) 0.0246(6) Uani 1 1 d .
C23 C -0.3992(4) 0.1983(4) 0.84497(16) 0.0318(7) Uani 1 1 d .
C24 C -0.5108(4) 0.2143(4) 0.90247(18) 0.0377(8) Uani 1 1 d .
H24 H -0.6255 0.2127 0.8995 0.045 Uiso 1 1 calc R
C25 C -0.4607(4) 0.2325(4) 0.96349(17) 0.0379(8) Uani 1 1 d .
C26 C -0.2917(4) 0.2301(4) 0.96757(16) 0.0339(7) Uani 1 1 d .
H26 H -0.2550 0.2408 1.0097 0.041 Uiso 1 1 calc R
C27 C -0.1736(4) 0.2124(4) 0.91175(15) 0.0275(7) Uani 1 1 d .
C28 C -0.4613(5) 0.1790(6) 0.7795(2) 0.0489(10) Uani 1 1 d .
H28A H -0.3962 0.2191 0.7417 0.073 Uiso 1 1 calc R
H28B H -0.5879 0.2456 0.7764 0.073 Uiso 1 1 calc R
H28C H -0.4404 0.0599 0.7779 0.073 Uiso 1 1 calc R
C29 C -0.5881(6) 0.2553(7) 1.0244(2) 0.0614(12) Uani 1 1 d .
H29A H -0.6972 0.2450 1.0129 0.092 Uiso 1 1 calc R
H29B H -0.6153 0.3672 1.0381 0.092 Uiso 1 1 calc R
H29C H -0.5344 0.1685 1.0616 0.092 Uiso 1 1 calc R
C30 C 0.0103(4) 0.2063(4) 0.91880(18) 0.0352(8) Uani 1 1 d .
H30A H 0.0950 0.0916 0.9152 0.053 Uiso 1 1 calc R
H30B H 0.0184 0.2387 0.9629 0.053 Uiso 1 1 calc R
H30C H 0.0374 0.2848 0.8829 0.053 Uiso 1 1 calc R
B1 B 0.0932(5) -0.1303(4) 0.79384(18) 0.0279(8) Uani 1 1 d .
N1 N -0.1185(3) 0.1990(3) 0.79065(12) 0.0267(6) Uani 1 1 d .
N2 N 0.0901(4) 0.1448(3) 0.71328(13) 0.0314(6) Uani 1 1 d .
O1 O 0.0581(5) 0.1081(4) 0.58290(15) 0.0663(9) Uani 1 1 d .

loop_
_atom_site_aniso_label
_atom_site_aniso_U_11
_atom_site_aniso_U_22
_atom_site_aniso_U_33
_atom_site_aniso_U_23
_atom_site_aniso_U_13
_atom_site_aniso_U_12
C1 0.0241(15) 0.0245(15) 0.0233(14) -0.0068(11) 0.0006(11) -0.0088(12)
C2 0.0407(19) 0.0235(16) 0.0398(18) 0.0012(13) 0.0054(15) -0.0086(14)
C3 0.052(2) 0.0250(16) 0.0365(18) -0.0001(14) 0.0111(16) -0.0107(15)
C4 0.0395(19) 0.0294(17) 0.0346(17) -0.0091(13) 0.0153(14) -0.0141(14)
C5 0.061(3) 0.040(2) 0.0365(19) -0.0091(16) 0.0148(18) -0.0241(19)
C6 0.095(4) 0.059(3) 0.046(2) -0.017(2) 0.024(2) -0.046(3)
C7 0.096(3) 0.050(2) 0.0325(19) -0.0147(17) 0.028(2) -0.051(2)
C8 0.060(3) 0.054(3) 0.059(3) -0.019(2) 0.023(2) -0.023(2)
C9 0.065(3) 0.068(3) 0.062(3) -0.024(2) 0.017(2) -0.029(2)
C10 0.085(3) 0.059(3) 0.052(2) -0.004(2) 0.009(2) -0.051(3)
C11 0.066(3) 0.041(2) 0.0346(18) 0.0038(15) -0.0008(18) -0.0325(19)
C12 0.105(4) 0.058(3) 0.042(2) -0.013(2) 0.010(2) -0.039(3)
C13 0.096(4) 0.054(3) 0.055(3) -0.014(2) 0.026(3) -0.036(3)
C14 0.078(3) 0.044(2) 0.070(3) -0.024(2) 0.041(3) -0.034(2)
C15 0.078(3) 0.070(3) 0.088(4) -0.043(3) 0.055(3) -0.045(3)
C16 0.0315(17) 0.0300(17) 0.0331(17) -0.0063(13) 0.0041(13) -0.0045(14)
C17 0.038(2) 0.044(2) 0.058(2) -0.0096(18) 0.0031(18) 0.0013(17)
C18 0.0412(19) 0.0260(16) 0.0414(18) -0.0122(14) 0.0067(15) -0.0128(14)
C19 0.055(2) 0.054(2) 0.055(2) -0.025(2) -0.0007(19) -0.023(2)
C20 0.0373(18) 0.0244(16) 0.0407(18) -0.0041(13) 0.0071(15) -0.0111(14)
C21 0.067(3) 0.0253(18) 0.054(2) -0.0012(16) 0.022(2) -0.0167(18)
C22 0.0238(15) 0.0193(14) 0.0288(15) -0.0043(11) 0.0036(12) -0.0063(12)
C23 0.0283(17) 0.0290(16) 0.0376(17) -0.0028(13) -0.0017(13) -0.0105(13)
C24 0.0204(16) 0.043(2) 0.047(2) -0.0012(16) 0.0015(14) -0.0115(14)
C25 0.0298(18) 0.0411(19) 0.0370(18) -0.0021(15) 0.0087(14) -0.0098(15)
C26 0.0351(18) 0.0364(18) 0.0287(16) -0.0065(13) 0.0030(13) -0.0116(15)
C27 0.0255(16) 0.0216(14) 0.0345(16) -0.0033(12) 0.0009(13) -0.0080(12)
C28 0.040(2) 0.064(3) 0.050(2) -0.0089(19) -0.0081(17) -0.0251(19)
C29 0.044(2) 0.087(3) 0.046(2) -0.009(2) 0.0190(19) -0.020(2)
C30 0.0302(17) 0.0346(18) 0.0436(19) -0.0069(14) -0.0015(14) -0.0141(14)
B1 0.0310(19) 0.0184(16) 0.0322(18) -0.0064(14) 0.0050(14) -0.0070(14)
N1 0.0281(13) 0.0200(12) 0.0295(13) -0.0034(10) 0.0050(10) -0.0073(10)
N2 0.0357(15) 0.0252(13) 0.0301(14) -0.0051(11) 0.0113(11) -0.0099(12)
O1 0.078(2) 0.072(2) 0.0458(17) -0.0203(15) -0.0055(16) -0.0187(18)

loop_
_atom_type_symbol
_atom_type_description
_atom_type_scat_dispersion_real
_atom_type_scat_dispersion_imag
_atom_type_scat_source
C C 0.0033 0.0016 'International Tables Vol C Tables 4.2.6.8 and 6.1.1.4'
H H 0.0000 0.0000 'International Tables Vol C Tables 4.2.6.8 and 6.1.1.4'
B B 0.0013 0.0007 'International Tables Vol C Tables 4.2.6.8 and 6.1.1.4'
N N 0.0061 0.0033 'International Tables Vol C Tables 4.2.6.8 and 6.1.1.4'
O O 0.0106 0.0060 'International Tables Vol C Tables 4.2.6.8 and 6.1.1.4'

loop_
_geom_angle_atom_site_label_1
_geom_angle_atom_site_label_2
_geom_angle_atom_site_label_3
_geom_angle
N1 C1 N2 107.3(3)
N1 C1 B1 129.2(3)
N2 C1 B1 123.5(2)
N1 C2 C3 103.1(2)
N1 C2 H2A 111.1
C3 C2 H2A 111.1
N1 C2 H2B 111.1
C3 C2 H2B 111.1
H2A C2 H2B 109.1
N2 C3 C2 102.4(2)
N2 C3 H3A 111.3
C2 C3 H3A 111.3
N2 C3 H3B 111.3
C2 C3 H3B 111.3
H3A C3 H3B 109.2
N2 C4 C5 113.6(3)
N2 C4 H4A 108.9
C5 C4 H4A 108.9
N2 C4 H4B 108.9
C5 C4 H4B 108.9
H4A C4 H4B 107.7
O1 C5 C4 120.9(3)
O1 C5 C7 123.4(4)
C4 C5 C7 115.7(4)
C7 C6 C11 119.4(5)
C7 C6 H6 120.3
C11 C6 H6 120.3
C6 C7 C8 121.0(4)
C6 C7 C5 118.0(5)
C8 C7 C5 121.0(3)
C9 C8 C7 120.5(4)
C9 C8 H8 119.7
C7 C8 H8 119.7
C10 C9 C8 118.0(5)
C10 C9 H9 121.0
C8 C9 H9 121.0
C9 C10 C11 125.5(5)
C9 C10 C15 117.9(5)
C11 C10 C15 116.5(4)
C12 C11 C10 125.5(4)
C12 C11 C6 118.9(4)
C10 C11 C6 115.5(4)
C13 C12 C11 117.6(5)
C13 C12 H12 121.2
C11 C12 H12 121.2
C12 C13 C14 120.5(5)
C12 C13 H13 119.7
C14 C13 H13 119.7
C15 C14 C13 122.9(4)
C15 C14 H14 118.5
C13 C14 H14 118.5
C14 C15 C10 116.9(5)
C14 C15 H15 121.6
C10 C15 H15 121.6
C17 C16 B1 117.9(3)
C17 C16 H16A 107.8
B1 C16 H16A 107.8
C17 C16 H16B 107.8
B1 C16 H16B 107.8
H16A C16 H16B 107.2
C16 C17 H17A 109.5
C16 C17 H17B 109.5
H17A C17 H17B 109.5
C16 C17 H17C 109.5
H17A C17 H17C 109.5
H17B C17 H17C 109.5
C19 C18 B1 115.3(3)
C19 C18 H18A 108.4
B1 C18 H18A 108.4
C19 C18 H18B 108.4
B1 C18 H18B 108.4
H18A C18 H18B 107.5
C18 C19 H19A 109.5
C18 C19 H19B 109.5
H19A C19 H19B 109.5
C18 C19 H19C 109.5
H19A C19 H19C 109.5
H19B C19 H19C 109.5
C21 C20 B1 112.6(3)
C21 C20 H20A 109.1
B1 C20 H20A 109.1
C21 C20 H20B 109.1
B1 C20 H20B 109.1
H20A C20 H20B 107.8
C20 C21 H21A 109.5
C20 C21 H21B 109.5
H21A C21 H21B 109.5
C20 C21 H21C 109.5
H21A C21 H21C 109.5
H21B C21 H21C 109.5
C27 C22 C23 121.6(3)
C27 C22 N1 118.8(3)
C23 C22 N1 119.4(3)
C24 C23 C22 118.1(3)
C24 C23 C28 119.8(3)
C22 C23 C28 122.1(3)
C25 C24 C23 122.2(3)
C25 C24 H24 118.9
C23 C24 H24 118.9
C24 C25 C26 118.3(3)
C24 C25 C29 120.6(3)
C26 C25 C29 121.1(3)
C25 C26 C27 121.9(3)
C25 C26 H26 119.0
C27 C26 H26 119.0
C22 C27 C26 117.9(3)
C22 C27 C30 121.9(3)
C26 C27 C30 120.2(3)
C23 C28 H28A 109.5
C23 C28 H28B 109.5
H28A C28 H28B 109.5
C23 C28 H28C 109.5
H28A C28 H28C 109.5
H28B C28 H28C 109.5
C25 C29 H29A 109.5
C25 C29 H29B 109.5
H29A C29 H29B 109.5
C25 C29 H29C 109.5
H29A C29 H29C 109.5
H29B C29 H29C 109.5
C27 C30 H30A 109.5
C27 C30 H30B 109.5
H30A C30 H30B 109.5
C27 C30 H30C 109.5
H30A C30 H30C 109.5
H30B C30 H30C 109.5
C20 B1 C18 109.4(3)
C20 B1 C1 112.5(2)
C18 B1 C1 107.5(2)
C20 B1 C16 108.7(3)
C18 B1 C16 114.0(3)
C1 B1 C16 104.8(2)
C1 N1 C22 130.5(2)
C1 N1 C2 113.2(2)
C22 N1 C2 115.9(2)
C1 N2 C4 126.7(3)
C1 N2 C3 114.0(2)
C4 N2 C3 119.2(3)

loop_
_geom_bond_atom_site_label_1
_geom_bond_atom_site_label_2
_geom_bond_distance
C1 N1 1.331(4)
C1 N2 1.345(4)
C1 B1 1.663(4)
C2 N1 1.474(4)
C2 C3 1.508(5)
C2 H2A 0.9900
C2 H2B 0.9900
C3 N2 1.460(4)
C3 H3A 0.9900
C3 H3B 0.9900
C4 N2 1.446(4)
C4 C5 1.503(5)
C4 H4A 0.9900
C4 H4B 0.9900
C5 O1 1.208(5)
C5 C7 1.532(6)
C6 C7 1.353(6)
C6 C11 1.498(6)
C6 H6 0.9500
C7 C8 1.427(7)
C8 C9 1.386(6)
C8 H8 0.9500
C9 C10 1.371(6)
C9 H9 0.9500
C10 C11 1.376(6)
C10 C15 1.505(7)
C11 C12 1.368(6)
C12 C13 1.363(7)
C12 H12 0.9500
C13 C14 1.433(7)
C13 H13 0.9500
C14 C15 1.336(7)
C14 H14 0.9500
C15 H15 0.9500
C16 C17 1.535(5)
C16 B1 1.664(5)
C16 H16A 0.9900
C16 H16B 0.9900
C17 H17A 0.9800
C17 H17B 0.9800
C17 H17C 0.9800
C18 C19 1.520(5)
C18 B1 1.650(4)
C18 H18A 0.9900
C18 H18B 0.9900
C19 H19A 0.9800
C19 H19B 0.9800
C19 H19C 0.9800
C20 C21 1.532(5)
C20 B1 1.638(5)
C20 H20A 0.9900
C20 H20B 0.9900
C21 H21A 0.9800
C21 H21B 0.9800
C21 H21C 0.9800
C22 C27 1.390(4)
C22 C23 1.391(4)
C22 N1 1.443(4)
C23 C24 1.390(5)
C23 C28 1.503(5)
C24 C25 1.374(5)
C24 H24 0.9500
C25 C26 1.384(5)
C25 C29 1.513(5)
C26 C27 1.394(4)
C26 H26 0.9500
C27 C30 1.504(4)
C28 H28A 0.9800
C28 H28B 0.9800
C28 H28C 0.9800
C29 H29A 0.9800
C29 H29B 0.9800
C29 H29C 0.9800
C30 H30A 0.9800
C30 H30B 0.9800
C30 H30C 0.9800

loop_
_geom_torsion_atom_site_label_1
_geom_torsion_atom_site_label_2
_geom_torsion_atom_site_label_3
_geom_torsion_atom_site_label_4
_geom_torsion
N1 C2 C3 N2 2.2(3)
N2 C4 C5 O1 11.8(5)
N2 C4 C5 C7 -166.7(3)
C11 C6 C7 C8 2.6(6)
C11 C6 C7 C5 -175.3(3)
O1 C5 C7 C6 -4.6(6)
C4 C5 C7 C6 173.9(3)
O1 C5 C7 C8 177.4(4)
C4 C5 C7 C8 -4.1(5)
C6 C7 C8 C9 -2.5(6)
C5 C7 C8 C9 175.4(4)
C7 C8 C9 C10 0.0(6)
C8 C9 C10 C11 2.6(7)
C8 C9 C10 C15 -175.2(4)
C9 C10 C11 C12 -179.4(4)
C15 C10 C11 C12 -1.6(6)
C9 C10 C11 C6 -2.4(6)
C15 C10 C11 C6 175.4(3)
C7 C6 C11 C12 176.9(4)
C7 C6 C11 C10 -0.2(5)
C10 C11 C12 C13 0.4(6)
C6 C11 C12 C13 -176.5(4)
C11 C12 C13 C14 1.0(6)
C12 C13 C14 C15 -1.0(7)
C13 C14 C15 C10 -0.2(6)
C9 C10 C15 C14 179.5(4)
C11 C10 C15 C14 1.5(6)
C27 C22 C23 C24 0.1(5)
N1 C22 C23 C24 -173.5(3)
C27 C22 C23 C28 -178.8(3)
N1 C22 C23 C28 7.6(5)
C22 C23 C24 C25 1.2(5)
C28 C23 C24 C25 -179.9(3)
C23 C24 C25 C26 -1.7(5)
C23 C24 C25 C29 178.0(4)
C24 C25 C26 C27 0.9(5)
C29 C25 C26 C27 -178.8(4)
C23 C22 C27 C26 -0.8(4)
N1 C22 C27 C26 172.8(3)
C23 C22 C27 C30 178.0(3)
N1 C22 C27 C30 -8.3(4)
C25 C26 C27 C22 0.3(5)
C25 C26 C27 C30 -178.6(3)
C21 C20 B1 C18 60.9(4)
C21 C20 B1 C1 -179.7(3)
C21 C20 B1 C16 -64.1(4)
C19 C18 B1 C20 61.3(4)
C19 C18 B1 C1 -61.0(4)
C19 C18 B1 C16 -176.8(3)
N1 C1 B1 C20 3.6(4)
N2 C1 B1 C20 -178.5(3)
N1 C1 B1 C18 124.0(3)
N2 C1 B1 C18 -58.0(4)
N1 C1 B1 C16 -114.3(3)
N2 C1 B1 C16 63.6(3)
C17 C16 B1 C20 106.0(3)
C17 C16 B1 C18 -16.2(4)
C17 C16 B1 C1 -133.5(3)
N2 C1 N1 C22 -173.0(3)
B1 C1 N1 C22 5.2(5)
N2 C1 N1 C2 -0.3(3)
B1 C1 N1 C2 177.9(3)
C27 C22 N1 C1 84.1(4)
C23 C22 N1 C1 -102.1(4)
C27 C22 N1 C2 -88.4(3)
C23 C22 N1 C2 85.4(3)
C3 C2 N1 C1 -1.3(4)
C3 C2 N1 C22 172.5(3)
N1 C1 N2 C4 177.3(3)
B1 C1 N2 C4 -1.0(5)
N1 C1 N2 C3 1.9(4)
B1 C1 N2 C3 -176.4(3)
C5 C4 N2 C1 105.4(4)
C5 C4 N2 C3 -79.4(4)
C2 C3 N2 C1 -2.6(4)
C2 C3 N2 C4 -178.4(3)
